data_7201609
loop_
_publ_author_name
'Turner, David R.'
'Strachan-Hatton, Joshua'
'Batten, Stuart R.'

_publ_section_title
;
 Steric control of 4-connected network topology in hydrogen bonded
 coordination polymers
;
_journal_issue 1
_journal_name_full CrystEngComm
_journal_page_first 34
_journal_paper_doi 10.1039/b711891k
_journal_volume 10
_journal_year 2008
_chemical_formula_moiety 'C15 H14 Cu1 N2 O5'
_chemical_formula_sum 'C15 H14 Cu N2 O5'
_chemical_formula_weight 365.82
_chemical_name_common '[Cu(O2CCCCO2)(py)2(MeOH)'
_chemical_name_systematic
;
[acetylenedicarboxylato-methanol-bis-pyridine-copper(II)]
;
_space_group_IT_number 14
_symmetry_cell_setting monoclinic
_symmetry_space_group_name_Hall '-P 2ybc'
_symmetry_space_group_name_H-M 'P 1 21/c 1'
_atom_sites_solution_hydrogens geom
_atom_sites_solution_primary direct
_atom_sites_solution_secondary difmap
_audit_creation_method SHELXL-97
_cell_angle_alpha 90.00
_cell_angle_beta 104.829(1)
_cell_angle_gamma 90.00
_cell_formula_units_Z 4
_cell_length_a 7.8631(2)
_cell_length_b 14.2780(3)
_cell_length_c 14.3028(3)
_cell_measurement_reflns_used 17504
_cell_measurement_temperature 123(1)
_cell_measurement_theta_max 27.50
_cell_measurement_theta_min 2.05
_cell_volume 1552.28(6)
_computing_cell_refinement 'Bruker SMART (Bruker)'
_computing_data_collection 'Bruker SMART (Bruker)'
_computing_data_reduction 'Bruker SAINT (Bruker)'
_computing_molecular_graphics 'X-Seed (Barbour, 1999)'
_computing_publication_material 'CIFTAB (Sheldrick, 1997)'
_computing_structure_refinement 'SHELXL-97 (Sheldrick, 1997)'
_computing_structure_solution 'SHELXS-97 (Sheldrick, 1990)'
_diffrn_ambient_temperature 123(1)
_diffrn_measured_fraction_theta_full 0.963
_diffrn_measured_fraction_theta_max 0.963
_diffrn_measurement_device_type 'Bruker X8 Apex II CCD'
_diffrn_measurement_method 'phi and omega scans'
_diffrn_radiation_monochromator graphite
_diffrn_radiation_source 'fine-focus sealed tube'
_diffrn_radiation_type MoK\a
_diffrn_radiation_wavelength 0.71073
_diffrn_reflns_av_R_equivalents 0.0339
_diffrn_reflns_av_sigmaI/netI 0.0297
_diffrn_reflns_limit_h_max 10
_diffrn_reflns_limit_h_min -9
_diffrn_reflns_limit_k_max 18
_diffrn_reflns_limit_k_min -18
_diffrn_reflns_limit_l_max 17
_diffrn_reflns_limit_l_min -18
_diffrn_reflns_number 17504
_diffrn_reflns_theta_full 27.50
_diffrn_reflns_theta_max 27.50
_diffrn_reflns_theta_min 2.05
_diffrn_standards_number 0
_exptl_absorpt_coefficient_mu 1.433
_exptl_absorpt_correction_T_max 0.7549
_exptl_absorpt_correction_T_min 0.7176
_exptl_absorpt_correction_type multi-scan
_exptl_absorpt_process_details SADABS
_exptl_crystal_colour blue
_exptl_crystal_density_diffrn 1.565
_exptl_crystal_density_method 'not measured'
_exptl_crystal_description 'irregular block'
_exptl_crystal_F_000 748
_exptl_crystal_size_max 0.24
_exptl_crystal_size_mid 0.20
_exptl_crystal_size_min 0.20
_refine_diff_density_max 0.779
_refine_diff_density_min -0.521
_refine_diff_density_rms 0.065
_refine_ls_extinction_method none
_refine_ls_goodness_of_fit_ref 1.052
_refine_ls_hydrogen_treatment mixed
_refine_ls_matrix_type full
_refine_ls_number_parameters 213
_refine_ls_number_reflns 3438
_refine_ls_number_restraints 0
_refine_ls_restrained_S_all 1.052
_refine_ls_R_factor_all 0.0398
_refine_ls_R_factor_gt 0.0310
_refine_ls_shift/su_max 0.001
_refine_ls_shift/su_mean 0.000
_refine_ls_structure_factor_coef Fsqd
_refine_ls_weighting_details 'calc w=1/[\s^2^(Fo^2^)+(0.2000P)^2^+0.0000P] where P=(Fo^2^+2Fc^2^)/3'
_refine_ls_weighting_scheme calc
_refine_ls_wR_factor_gt 0.0707
_refine_ls_wR_factor_ref 0.0741
_reflns_number_gt 2904
_reflns_number_total 3438
_reflns_threshold_expression >2sigma(I)
_cod_data_source_file b711891k.txt
_cod_data_source_block JS24B
_cod_depositor_comments
;
The following automatic conversions were performed:
'_exptl_absorpt_correction_type' value 'Multi-scan' changed to
'multi-scan' according to
'/home/saulius/struct/CIF-dictionaries/cif_core.dic' dictionary named
'cif_core.dic' version 2.4.1 from 2010-06-29.

Automatic conversion script
Id: cif_fix_enum 1527 2010-12-29 10:47:43Z saulius 
;
_cod_original_sg_symbol_H-M P21/c
_cod_original_formula_sum 'C15 H14 Cu1 N2 O5'
_cod_database_code 7201609

loop_
_symmetry_equiv_pos_as_xyz
'x, y, z'
'-x, y+1/2, -z+1/2'
'-x, -y, -z'
'x, -y-1/2, z-1/2'

loop_
_atom_site_label
_atom_site_type_symbol
_atom_site_fract_x
_atom_site_fract_y
_atom_site_fract_z
_atom_site_U_iso_or_equiv
_atom_site_adp_type
_atom_site_occupancy
_atom_site_symmetry_multiplicity
_atom_site_calc_flag
_atom_site_refinement_flags
_atom_site_disorder_assembly
_atom_site_disorder_group
Cu1 Cu 0.43442(3) 0.255188(16) 0.123478(17) 0.01532(8) Uani 1 1 d . . .
O1 O 0.62840(18) 0.27684(10) 0.23923(10) 0.0207(3) Uani 1 1 d . . .
N1 N 0.3334(2) 0.38342(12) 0.12503(12) 0.0173(4) Uani 1 1 d . . .
C1 C 0.7664(3) 0.30671(13) 0.22084(15) 0.0186(4) Uani 1 1 d . . .
H1O H 0.316(4) 0.1877(19) 0.270(2) 0.030(8) Uiso 1 1 d . . .
O2 O 0.78314(19) 0.34065(11) 0.14439(11) 0.0275(4) Uani 1 1 d . . .
N2 N 0.5740(2) 0.14957(11) 0.08690(12) 0.0178(4) Uani 1 1 d . . .
C2 C 0.9278(3) 0.29393(14) 0.30067(15) 0.0187(4) Uani 1 1 d . . .
O3 O 1.22717(18) 0.28122(10) 0.51924(10) 0.0185(3) Uani 1 1 d . . .
C3 C 1.0596(3) 0.27752(14) 0.36108(15) 0.0183(4) Uani 1 1 d . . .
O4 O 1.33154(19) 0.20320(11) 0.41115(11) 0.0254(3) Uani 1 1 d . . .
C4 C 1.2214(3) 0.25048(13) 0.43610(15) 0.0161(4) Uani 1 1 d . . .
O5 O 0.3040(2) 0.17378(11) 0.22095(12) 0.0243(4) Uani 1 1 d . . .
C5 C 0.1668(3) 0.39553(15) 0.13100(15) 0.0218(4) Uani 1 1 d . . .
H5 H 0.1008 0.3425 0.1410 0.026 Uiso 1 1 calc R . .
C6 C 0.0892(3) 0.48271(17) 0.12299(17) 0.0285(5) Uani 1 1 d . . .
H6 H -0.0278 0.4896 0.1288 0.034 Uiso 1 1 calc R . .
C7 C 0.1830(3) 0.56006(16) 0.10646(18) 0.0320(6) Uani 1 1 d . . .
H7 H 0.1311 0.6206 0.1003 0.038 Uiso 1 1 calc R . .
C8 C 0.3530(3) 0.54795(15) 0.09909(17) 0.0285(5) Uani 1 1 d . . .
H8 H 0.4201 0.5999 0.0871 0.034 Uiso 1 1 calc R . .
C9 C 0.4242(3) 0.45884(15) 0.10950(16) 0.0229(5) Uani 1 1 d . . .
H9 H 0.5420 0.4507 0.1055 0.027 Uiso 1 1 calc R . .
C10 C 0.5966(3) 0.06945(15) 0.13683(16) 0.0238(5) Uani 1 1 d . . .
H10 H 0.5429 0.0627 0.1889 0.029 Uiso 1 1 calc R . .
C11 C 0.6947(3) -0.00381(15) 0.11584(17) 0.0274(5) Uani 1 1 d . . .
H11 H 0.7076 -0.0600 0.1525 0.033 Uiso 1 1 calc R . .
C12 C 0.7738(3) 0.00572(15) 0.04095(16) 0.0244(5) Uani 1 1 d . . .
H12 H 0.8424 -0.0438 0.0252 0.029 Uiso 1 1 calc R . .
C13 C 0.7519(3) 0.08836(15) -0.01088(17) 0.0260(5) Uani 1 1 d . . .
H13 H 0.8055 0.0968 -0.0628 0.031 Uiso 1 1 calc R . .
C14 C 0.6512(3) 0.15833(15) 0.01383(16) 0.0225(5) Uani 1 1 d . . .
H14 H 0.6357 0.2150 -0.0222 0.027 Uiso 1 1 calc R . .
C15 C 0.1583(3) 0.11185(18) 0.19550(18) 0.0335(6) Uani 1 1 d . . .
H15A H 0.1207 0.1054 0.1250 0.050 Uiso 1 1 calc R . .
H15B H 0.0611 0.1370 0.2192 0.050 Uiso 1 1 calc R . .
H15C H 0.1925 0.0504 0.2248 0.050 Uiso 1 1 calc R . .

loop_
_atom_site_aniso_label
_atom_site_aniso_U_11
_atom_site_aniso_U_22
_atom_site_aniso_U_33
_atom_site_aniso_U_23
_atom_site_aniso_U_13
_atom_site_aniso_U_12
Cu1 0.01172(13) 0.01860(13) 0.01374(14) -0.00197(9) -0.00023(9) 0.00062(9)
O1 0.0157(7) 0.0286(8) 0.0153(7) -0.0018(6) -0.0005(6) 0.0009(6)
N1 0.0143(8) 0.0217(9) 0.0149(9) -0.0010(7) 0.0020(7) -0.0001(7)
C1 0.0191(11) 0.0166(10) 0.0170(11) -0.0026(8) -0.0006(8) -0.0020(8)
O2 0.0203(8) 0.0365(9) 0.0239(9) 0.0066(7) 0.0024(7) -0.0024(7)
N2 0.0137(8) 0.0205(9) 0.0168(9) -0.0022(7) -0.0003(7) -0.0005(6)
C2 0.0169(10) 0.0184(10) 0.0212(11) -0.0007(8) 0.0054(9) -0.0018(8)
O3 0.0164(7) 0.0226(7) 0.0150(7) 0.0003(6) 0.0013(6) 0.0009(6)
C3 0.0177(11) 0.0187(10) 0.0180(11) -0.0018(8) 0.0038(9) -0.0003(8)
O4 0.0200(8) 0.0351(9) 0.0192(8) -0.0017(6) 0.0014(6) 0.0067(7)
C4 0.0158(10) 0.0169(9) 0.0156(10) -0.0016(8) 0.0038(8) -0.0064(8)
O5 0.0256(9) 0.0329(9) 0.0148(8) -0.0039(7) 0.0058(7) -0.0100(7)
C5 0.0197(11) 0.0251(11) 0.0201(11) -0.0032(8) 0.0043(9) -0.0010(8)
C6 0.0201(11) 0.0349(13) 0.0303(13) -0.0053(10) 0.0058(10) 0.0065(9)
C7 0.0326(14) 0.0221(11) 0.0374(14) -0.0038(10) 0.0020(11) 0.0059(9)
C8 0.0295(13) 0.0212(11) 0.0332(13) -0.0022(9) 0.0050(11) -0.0054(9)
C9 0.0186(11) 0.0250(11) 0.0235(12) -0.0007(8) 0.0027(9) -0.0026(8)
C10 0.0250(12) 0.0273(11) 0.0189(11) 0.0034(8) 0.0053(9) 0.0035(9)
C11 0.0321(13) 0.0217(11) 0.0265(13) 0.0038(9) 0.0039(10) 0.0053(9)
C12 0.0185(11) 0.0225(11) 0.0307(13) -0.0063(9) 0.0036(10) 0.0027(8)
C13 0.0265(12) 0.0272(11) 0.0277(12) -0.0007(9) 0.0128(10) 0.0006(9)
C14 0.0216(11) 0.0213(10) 0.0252(12) 0.0021(8) 0.0072(9) 0.0005(8)
C15 0.0368(14) 0.0376(13) 0.0290(13) -0.0089(10) 0.0138(11) -0.0176(11)

loop_
_atom_type_symbol
_atom_type_description
_atom_type_scat_dispersion_real
_atom_type_scat_dispersion_imag
_atom_type_scat_source
C C 0.0033 0.0016 'International Tables Vol C Tables 4.2.6.8 and 6.1.1.4'
H H 0.0000 0.0000 'International Tables Vol C Tables 4.2.6.8 and 6.1.1.4'
N N 0.0061 0.0033 'International Tables Vol C Tables 4.2.6.8 and 6.1.1.4'
O O 0.0106 0.0060 'International Tables Vol C Tables 4.2.6.8 and 6.1.1.4'
Cu Cu 0.3201 1.2651 'International Tables Vol C Tables 4.2.6.8 and 6.1.1.4'

loop_
_geom_angle_atom_site_label_1
_geom_angle_atom_site_label_2
_geom_angle_atom_site_label_3
_geom_angle
_geom_angle_site_symmetry_1
_geom_angle_site_symmetry_3
_geom_angle_publ_flag
O1 Cu1 O3 171.22(6) . 4_465 ?
O1 Cu1 N1 94.10(6) . . ?
O3 Cu1 N1 89.77(6) 4_465 . ?
O1 Cu1 N2 88.82(6) . . ?
O3 Cu1 N2 90.35(6) 4_465 . ?
N1 Cu1 N2 159.19(7) . . ?
O1 Cu1 O5 86.45(6) . . ?
O3 Cu1 O5 85.01(6) 4_465 . ?
N1 Cu1 O5 102.74(7) . . ?
N2 Cu1 O5 98.01(7) . . ?
C1 O1 Cu1 113.76(13) . . ?
C9 N1 C5 118.39(18) . . ?
C9 N1 Cu1 120.23(14) . . ?
C5 N1 Cu1 120.99(14) . . ?
O2 C1 O1 127.83(19) . . ?
O2 C1 C2 117.77(18) . . ?
O1 C1 C2 114.31(18) . . ?
C10 N2 C14 118.12(18) . . ?
C10 N2 Cu1 120.63(15) . . ?
C14 N2 Cu1 121.22(14) . . ?
C3 C2 C1 174.9(2) . . ?
C4 O3 Cu1 116.42(13) . 4_666 ?
C2 C3 C4 176.3(2) . . ?
O4 C4 O3 127.77(19) . . ?
O4 C4 C3 118.12(18) . . ?
O3 C4 C3 114.11(18) . . ?
C15 O5 Cu1 128.91(14) . . ?
C15 O5 H1O 109(2) . . ?
Cu1 O5 H1O 120(2) . . ?
N1 C5 C6 121.9(2) . . ?
N1 C5 H5 119.0 . . ?
C6 C5 H5 119.0 . . ?
C5 C6 C7 119.5(2) . . ?
C5 C6 H6 120.3 . . ?
C7 C6 H6 120.3 . . ?
C8 C7 C6 118.9(2) . . ?
C8 C7 H7 120.6 . . ?
C6 C7 H7 120.6 . . ?
C7 C8 C9 118.7(2) . . ?
C7 C8 H8 120.6 . . ?
C9 C8 H8 120.6 . . ?
N1 C9 C8 122.6(2) . . ?
N1 C9 H9 118.7 . . ?
C8 C9 H9 118.7 . . ?
N2 C10 C11 122.6(2) . . ?
N2 C10 H10 118.7 . . ?
C11 C10 H10 118.7 . . ?
C12 C11 C10 119.0(2) . . ?
C12 C11 H11 120.5 . . ?
C10 C11 H11 120.5 . . ?
C11 C12 C13 118.9(2) . . ?
C11 C12 H12 120.5 . . ?
C13 C12 H12 120.5 . . ?
C14 C13 C12 118.9(2) . . ?
C14 C13 H13 120.5 . . ?
C12 C13 H13 120.5 . . ?
N2 C14 C13 122.5(2) . . ?
N2 C14 H14 118.8 . . ?
C13 C14 H14 118.8 . . ?
O5 C15 H15A 109.5 . . ?
O5 C15 H15B 109.5 . . ?
H15A C15 H15B 109.5 . . ?
O5 C15 H15C 109.5 . . ?
H15A C15 H15C 109.5 . . ?
H15B C15 H15C 109.5 . . ?

loop_
_geom_bond_atom_site_label_1
_geom_bond_atom_site_label_2
_geom_bond_distance
_geom_bond_site_symmetry_2
_geom_bond_publ_flag
Cu1 O1 1.9673(14) . ?
Cu1 O3 1.9761(14) 4_465 ?
Cu1 N1 1.9982(17) . ?
Cu1 N2 2.0117(17) . ?
Cu1 O5 2.2536(16) . ?
O1 C1 1.255(3) . ?
N1 C9 1.342(3) . ?
N1 C5 1.345(3) . ?
C1 O2 1.233(3) . ?
C1 C2 1.485(3) . ?
N2 C10 1.336(3) . ?
N2 C14 1.342(3) . ?
C2 C3 1.191(3) . ?
O3 C4 1.257(2) . ?
O3 Cu1 1.9761(14) 4_666 ?
C3 C4 1.490(3) . ?
O4 C4 1.221(2) . ?
O5 C15 1.419(3) . ?
O5 H1O 0.71(3) . ?
C5 C6 1.378(3) . ?
C5 H5 0.9500 . ?
C6 C7 1.381(3) . ?
C6 H6 0.9500 . ?
C7 C8 1.379(3) . ?
C7 H7 0.9500 . ?
C8 C9 1.383(3) . ?
C8 H8 0.9500 . ?
C9 H9 0.9500 . ?
C10 C11 1.378(3) . ?
C10 H10 0.9500 . ?
C11 C12 1.376(3) . ?
C11 H11 0.9500 . ?
C12 C13 1.381(3) . ?
C12 H12 0.9500 . ?
C13 C14 1.376(3) . ?
C13 H13 0.9500 . ?
C14 H14 0.9500 . ?
C15 H15A 0.9800 . ?
C15 H15B 0.9800 . ?
C15 H15C 0.9800 . ?

loop_
_geom_hbond_atom_site_label_D
_geom_hbond_atom_site_label_H
_geom_hbond_atom_site_label_A
_geom_hbond_distance_DH
_geom_hbond_distance_HA
_geom_hbond_distance_DA
_geom_hbond_angle_DHA
_geom_hbond_site_symmetry_A
O5 H1O O4 0.71(3) 2.00(3) 2.706(2) 169(3) 1_455
